data_2241940
loop_
_publ_author_name
'Tabuchi, Yohei'
'Gotoh, Kazuma'
'Ishida, Hiroyuki'

_publ_section_title
;
 Crystal structures of hydrogen-bonded co-crystals as liquid crystal
 precursors: 4-(<i>n</i>-pentyloxy)benzoic
 acid--(<i>E</i>)-1,2-bis(pyridin-4-yl)ethene (2/1) and
 4-(<i>n</i>-hexyloxy)benzoic acid--(<i>E</i>)-1,2-bis(pyridin-4-yl)ethene
 (2/1)
;
_journal_issue 12
_journal_name_full 'Acta Crystallographica Section E'
_journal_page_first 1771
_journal_page_last 1775
_journal_paper_doi 10.1107/S2056989016017655
_journal_volume 72
_journal_year 2016
_chemical_formula_iupac '2C13 H18 O3, C12 H10 N2'
_chemical_formula_moiety '2(C13 H18 O3), C12 H10 N2'
_chemical_formula_sum 'C38 H46 N2 O6'
_chemical_formula_weight 626.79
_chemical_name_systematic '4-(<i>n</i>-Hexyloxy)benzoic acid--(<i>E</i>)-1,2-bis(pyridin-4-yl)ethene'
_space_group_crystal_system triclinic
_space_group_IT_number 2
_space_group_name_Hall '-P 1'
_space_group_name_H-M_alt 'P -1'
_symmetry_space_group_name_Hall '-P 1'
_symmetry_space_group_name_H-M 'P -1'
_atom_sites_solution_hydrogens mixed
_atom_sites_solution_primary direct
_atom_sites_solution_secondary difmap
_cell_angle_alpha 81.584(16)
_cell_angle_beta 88.416(15)
_cell_angle_gamma 67.905(15)
_cell_formula_units_Z 2
_cell_length_a 9.107(3)
_cell_length_b 12.020(5)
_cell_length_c 16.672(6)
_cell_measurement_reflns_used 15048
_cell_measurement_temperature 93.0(10)
_cell_measurement_theta_max 30.00
_cell_measurement_theta_min 3.29
_cell_volume 1672.0(11)
_computing_cell_refinement
;
RAPID-AUTO (Rigaku, 2006)
;
_computing_data_collection
;
RAPID-AUTO (Rigaku, 2006)
;
_computing_data_reduction
;
RAPID-AUTO (Rigaku, 2006)
;
_computing_molecular_graphics
;
ORTEP-3 for Windows (Farrugia, 2012)
;
_computing_publication_material
;
CrystalStructure (Rigaku, 2010) and PLATON (Spek, 2015)
;
_computing_structure_refinement
;
SHELXL2014 (Sheldrick, 2015)
;
_computing_structure_solution
;
<i>Il Milione</i> (Burla <i>et al</i>., 2007)
;
_diffrn_ambient_temperature 93(2)
_diffrn_detector_area_resol_mean 10.000
_diffrn_measured_fraction_theta_full 0.997
_diffrn_measured_fraction_theta_max 0.995
_diffrn_measurement_device_type 'Rigaku R-AXIS RAPIDII'
_diffrn_measurement_method \w
_diffrn_radiation_type 'Mo K\a'
_diffrn_radiation_wavelength 0.71075
_diffrn_reflns_av_R_equivalents 0.0312
_diffrn_reflns_limit_h_max 11
_diffrn_reflns_limit_h_min -11
_diffrn_reflns_limit_k_max 15
_diffrn_reflns_limit_k_min -15
_diffrn_reflns_limit_l_max 21
_diffrn_reflns_limit_l_min -21
_diffrn_reflns_number 16796
_diffrn_reflns_theta_full 25.242
_diffrn_reflns_theta_max 27.483
_diffrn_reflns_theta_min 3.297
_diffrn_standards_number 0
_exptl_absorpt_coefficient_mu 0.084
_exptl_absorpt_correction_T_max 0.994
_exptl_absorpt_correction_T_min 0.819
_exptl_absorpt_correction_type multi-scan
_exptl_absorpt_process_details
;
(<i>ABSCOR</i>; Higashi, 1995)
;
_exptl_crystal_colour colorless
_exptl_crystal_density_diffrn 1.245
_exptl_crystal_density_method 'not measured'
_exptl_crystal_description platelet
_exptl_crystal_F_000 672.00
_exptl_crystal_size_max 0.55
_exptl_crystal_size_mid 0.24
_exptl_crystal_size_min 0.07
_refine_diff_density_max 0.253
_refine_diff_density_min -0.288
_refine_ls_extinction_method none
_refine_ls_goodness_of_fit_ref 1.014
_refine_ls_hydrogen_treatment mixed
_refine_ls_matrix_type full
_refine_ls_number_parameters 482
_refine_ls_number_reflns 7635
_refine_ls_number_restraints 24
_refine_ls_restrained_S_all 1.015
_refine_ls_R_factor_all 0.0601
_refine_ls_R_factor_gt 0.0425
_refine_ls_shift/su_max 0.001
_refine_ls_shift/su_mean 0.000
_refine_ls_structure_factor_coef Fsqd
_refine_ls_weighting_details 'w=1/[\s^2^(Fo^2^)+(0.0639P)^2^] where P=(Fo^2^+2Fc^2^)/3'
_refine_ls_weighting_scheme calc
_refine_ls_wR_factor_gt 0.1027
_refine_ls_wR_factor_ref 0.1101
_reflns_number_gt 5611
_reflns_number_total 7635
_reflns_threshold_expression 'I > 2\s(I)'
_cod_data_source_file hb7630sup1.cif
_cod_data_source_block II
_cod_original_cell_volume 1672.2(11)
_cod_database_code 2241940
_shelx_space_group_comment
;
The symmetry employed for this shelxl refinement is uniquely defined
by the following loop, which should always be used as a source of
symmetry information in preference to the above space-group names.
They are only intended as comments.
;

loop_
_space_group_symop_operation_xyz
'x, y, z'
'-x, -y, -z'

loop_
_atom_site_type_symbol
_atom_site_label
_atom_site_fract_x
_atom_site_fract_y
_atom_site_fract_z
_atom_site_U_iso_or_equiv
_atom_site_adp_type
_atom_site_calc_flag
_atom_site_occupancy
_atom_site_disorder_assembly
_atom_site_disorder_group
O O1 1.42505(10) 0.09185(8) 0.27424(5) 0.0333(2) Uani d 1 . .
O O2 1.54109(10) -0.04491(8) 0.19145(5) 0.0330(2) Uani d 1 . .
O O3 2.12484(9) -0.06159(8) 0.40308(5) 0.02806(19) Uani d 1 . .
O O4 -0.15865(10) 0.35829(8) -0.05256(5) 0.0309(2) Uani d 1 . .
O O5 -0.09887(11) 0.20320(9) -0.12240(6) 0.0434(2) Uani d 1 . .
O O6 -0.84790(9) 0.48165(8) -0.18372(5) 0.0302(2) Uani d 1 . .
C C1 1.70210(13) -0.00882(10) 0.28693(7) 0.0238(2) Uani d 1 . .
C C2 1.84421(13) -0.08040(10) 0.25625(7) 0.0241(2) Uani d 1 . .
H H2 1.8423 -0.1160 0.2092 0.029 Uiso calc 1 . .
C C3 1.98902(13) -0.10090(10) 0.29294(7) 0.0239(2) Uani d 1 . .
H H3 2.0854 -0.1497 0.2713 0.029 Uiso calc 1 . .
C C4 1.99056(13) -0.04879(10) 0.36184(7) 0.0237(2) Uani d 1 . .
C C5 1.84909(13) 0.02307(11) 0.39347(7) 0.0279(3) Uani d 1 . .
H H5 1.8508 0.0581 0.4408 0.033 Uiso calc 1 . .
C C6 1.70629(13) 0.04319(11) 0.35578(7) 0.0267(2) Uani d 1 . .
H H6 1.6100 0.0930 0.3770 0.032 Uiso calc 1 . .
C C7 1.54990(14) 0.01020(11) 0.24567(7) 0.0257(2) Uani d 1 . .
C C8 2.27479(13) -0.13955(11) 0.37704(7) 0.0251(2) Uani d 1 . .
H H8A 2.2963 -0.1067 0.3219 0.030 Uiso calc 1 . .
H H8B 2.2751 -0.2217 0.3759 0.030 Uiso calc 1 . .
C C9 2.39862(13) -0.14475(11) 0.43723(7) 0.0278(3) Uani d 1 . .
H H9A 2.3721 -0.1744 0.4921 0.033 Uiso calc 1 . .
H H9B 2.3957 -0.0616 0.4376 0.033 Uiso calc 1 . .
C C10 2.56564(12) -0.22644(11) 0.41889(7) 0.0246(2) Uani d 1 . .
H H10A 2.5926 -0.1971 0.3640 0.029 Uiso calc 1 . .
H H10B 2.5693 -0.3098 0.4189 0.029 Uiso calc 1 . .
C C11 2.68871(13) -0.22971(11) 0.48033(7) 0.0275(3) Uani d 1 . .
H H11A 2.6810 -0.1458 0.4822 0.033 Uiso calc 1 . .
H H11B 2.6643 -0.2626 0.5348 0.033 Uiso calc 1 . .
C C12 2.85704(14) -0.30597(13) 0.46084(8) 0.0363(3) Uani d 1 . .
H H12A 2.8792 -0.2761 0.4051 0.044 Uiso calc 1 . .
H H12B 2.8663 -0.3910 0.4622 0.044 Uiso calc 1 . .
C C13 2.98061(17) -0.30353(16) 0.51899(10) 0.0512(4) Uani d 1 . .
H H13A 2.9707 -0.2195 0.5190 0.077 Uiso calc 1 . .
H H13B 3.0867 -0.3511 0.5018 0.077 Uiso calc 1 . .
H H13C 2.9643 -0.3385 0.5738 0.077 Uiso calc 1 . .
C C14 -0.36643(13) 0.34302(10) -0.12446(6) 0.0224(2) Uani d 1 . .
C C15 -0.47394(13) 0.44362(10) -0.09367(6) 0.0229(2) Uani d 1 . .
H H15 -0.4367 0.4830 -0.0582 0.027 Uiso calc 1 . .
C C16 -0.63337(13) 0.48683(10) -0.11394(7) 0.0242(2) Uani d 1 . .
H H16 -0.7056 0.5541 -0.0914 0.029 Uiso calc 1 . .
C C17 -0.68806(13) 0.43144(10) -0.16751(7) 0.0247(2) Uani d 1 . .
C C18 -0.58315(14) 0.33190(11) -0.19980(7) 0.0274(3) Uani d 1 . .
H H18 -0.6201 0.2945 -0.2368 0.033 Uiso calc 1 . .
C C19 -0.42317(14) 0.28783(11) -0.17712(7) 0.0265(2) Uani d 1 . .
H H19 -0.3514 0.2187 -0.1980 0.032 Uiso calc 1 . .
C C20 -0.19545(13) 0.29410(11) -0.10047(7) 0.0253(2) Uani d 1 . .
C C21 -0.91312(14) 0.43395(12) -0.24144(7) 0.0313(3) Uani d 1 . .
H H21A -0.8930 0.3473 -0.2229 0.038 Uiso calc 1 . .
H H21B -0.8647 0.4412 -0.2949 0.038 Uiso calc 1 . .
C C22 -1.08930(14) 0.50807(11) -0.24760(7) 0.0295(3) Uani d 1 . .
H H22A -1.1062 0.5951 -0.2607 0.035 Uiso calc 1 . .
H H22B -1.1358 0.4961 -0.1942 0.035 Uiso calc 1 . .
C C23 -1.17552(14) 0.47520(11) -0.31134(7) 0.0292(3) Uani d 1 . .
H H23A -1.1569 0.3878 -0.2990 0.035 Uiso calc 1 . .
H H23B -1.1310 0.4891 -0.3650 0.035 Uiso calc 1 . .
C C24 -1.35357(13) 0.54865(11) -0.31559(7) 0.0264(2) Uani d 1 . .
H H24A -1.3991 0.5308 -0.2630 0.032 Uiso calc 1 . .
H H24B -1.3720 0.6362 -0.3244 0.032 Uiso calc 1 . .
C C25 -1.43892(15) 0.52189(12) -0.38257(8) 0.0337(3) Uani d 1 . .
H H25A -1.4140 0.4334 -0.3760 0.040 Uiso calc 1 . .
H H25B -1.3987 0.5454 -0.4355 0.040 Uiso calc 1 . .
C C26 -1.61824(15) 0.58816(13) -0.38342(9) 0.0421(3) Uani d 1 . .
H H26A -1.6441 0.6759 -0.3899 0.063 Uiso calc 1 . .
H H26B -1.6598 0.5624 -0.3322 0.063 Uiso calc 1 . .
H H26C -1.6662 0.5688 -0.4287 0.063 Uiso calc 1 . .
N N1A 1.1522(5) 0.1162(6) 0.2093(3) 0.0228(18) Uani d 0.647(4) A 1
C C27A 1.0268(6) 0.1865(5) 0.2451(4) 0.0282(11) Uani d 0.647(4) A 1
H H27A 1.0460 0.2167 0.2917 0.034 Uiso calc 0.647(4) A 1
C C28A 0.8723(3) 0.2193(2) 0.22069(19) 0.0263(6) Uani d 0.647(4) A 1
H H28A 0.7885 0.2697 0.2498 0.032 Uiso calc 0.647(4) A 1
C C29A 0.8404(2) 0.1776(2) 0.15261(17) 0.0218(5) Uani d 0.647(4) A 1
C C30A 0.9699(4) 0.1041(3) 0.11322(15) 0.0288(5) Uani d 0.647(4) A 1
H H30A 0.9548 0.0733 0.0661 0.035 Uiso calc 0.647(4) A 1
C C31A 1.1217(5) 0.0767(5) 0.1444(3) 0.0334(10) Uani d 0.647(4) A 1
H H31A 1.2089 0.0263 0.1172 0.040 Uiso calc 0.647(4) A 1
N N2A 0.1367(6) 0.2855(6) -0.0092(4) 0.0205(17) Uani d 0.647(4) A 1
C C32A 0.2515(5) 0.2015(4) -0.0416(2) 0.0273(9) Uani d 0.647(4) A 1
H H32A 0.2240 0.1651 -0.0826 0.033 Uiso calc 0.647(4) A 1
C C33A 0.4095(3) 0.1635(2) -0.01891(17) 0.0253(6) Uani d 0.647(4) A 1
H H33A 0.4882 0.1045 -0.0453 0.030 Uiso calc 0.647(4) A 1
C C34A 0.4525(3) 0.2125(2) 0.04299(18) 0.0215(5) Uani d 0.647(4) A 1
C C35A 0.3292(4) 0.2986(3) 0.07937(19) 0.0267(7) Uani d 0.647(4) A 1
H H35A 0.3510 0.3338 0.1228 0.032 Uiso calc 0.647(4) A 1
C C36A 0.1757(6) 0.3311(7) 0.0507(4) 0.0331(14) Uani d 0.647(4) A 1
H H36A 0.0931 0.3897 0.0755 0.040 Uiso calc 0.647(4) A 1
C C37A 0.6747(2) 0.21132(16) 0.12689(11) 0.0247(5) Uani d 0.647(4) A 1
H H37A 0.5972 0.2656 0.1569 0.030 Uiso calc 0.647(4) A 1
C C38A 0.6201(2) 0.17517(17) 0.06689(11) 0.0248(5) Uani d 0.647(4) A 1
H H38A 0.6960 0.1203 0.0367 0.030 Uiso calc 0.647(4) A 1
N N1B 1.1539(14) 0.1182(14) 0.2089(8) 0.042(5) Uiso d 0.353(4) A 2
C C27B 1.0102(12) 0.1866(12) 0.2366(7) 0.039(3) Uiso d 0.353(4) A 2
H H27B 1.0050 0.2218 0.2845 0.046 Uiso calc 0.353(4) A 2
C C28B 0.8728(6) 0.2044(5) 0.1947(3) 0.0230(12) Uiso d 0.353(4) A 2
H H28B 0.7744 0.2562 0.2128 0.028 Uiso calc 0.353(4) A 2
C C29B 0.8731(6) 0.1498(4) 0.1278(3) 0.0188(9) Uiso d 0.353(4) A 2
C C30B 1.0202(7) 0.0778(5) 0.1017(3) 0.0300(14) Uiso d 0.353(4) A 2
H H30B 1.0264 0.0383 0.0557 0.036 Uiso calc 0.353(4) A 2
C C31B 1.1545(9) 0.0643(9) 0.1422(5) 0.0271(19) Uiso d 0.353(4) A 2
H H31B 1.2536 0.0150 0.1232 0.033 Uiso calc 0.353(4) A 2
N N2B 0.1398(14) 0.2833(15) -0.0068(9) 0.041(5) Uiso d 0.353(4) A 2
C C32B 0.2783(10) 0.2036(8) -0.0344(5) 0.027(2) Uiso d 0.353(4) A 2
H H32B 0.2733 0.1649 -0.0795 0.033 Uiso calc 0.353(4) A 2
C C33B 0.4231(6) 0.1788(5) 0.0018(3) 0.0224(13) Uiso d 0.353(4) A 2
H H33B 0.5160 0.1203 -0.0163 0.027 Uiso calc 0.353(4) A 2
C C34B 0.4330(7) 0.2395(5) 0.0649(3) 0.0199(11) Uiso d 0.353(4) A 2
C C35B 0.2947(8) 0.3223(6) 0.0889(4) 0.0282(17) Uiso d 0.353(4) A 2
H H35B 0.2982 0.3655 0.1317 0.034 Uiso calc 0.353(4) A 2
C C36B 0.1546(12) 0.3436(11) 0.0531(6) 0.0187(18) Uiso d 0.353(4) A 2
H H36B 0.0621 0.4033 0.0706 0.022 Uiso calc 0.353(4) A 2
C C37B 0.7297(4) 0.1622(3) 0.0844(2) 0.0252(10) Uiso d 0.353(4) A 2
H H37B 0.7425 0.1243 0.0371 0.030 Uiso calc 0.353(4) A 2
C C38B 0.5823(5) 0.2222(3) 0.1058(2) 0.0248(9) Uiso d 0.353(4) A 2
H H38B 0.5724 0.2585 0.1536 0.030 Uiso calc 0.353(4) A 2
H H1 1.325(2) 0.0996(18) 0.2481(12) 0.079(6) Uiso d 1 . .
H H4 -0.033(3) 0.3226(19) -0.0371(12) 0.083(6) Uiso d 1 . .

loop_
_atom_site_aniso_label
_atom_site_aniso_U_11
_atom_site_aniso_U_22
_atom_site_aniso_U_33
_atom_site_aniso_U_12
_atom_site_aniso_U_13
_atom_site_aniso_U_23
O1 0.0193(4) 0.0407(5) 0.0392(5) -0.0085(4) -0.0051(4) -0.0101(4)
O2 0.0296(5) 0.0326(5) 0.0399(5) -0.0132(4) -0.0085(4) -0.0090(4)
O3 0.0173(4) 0.0357(5) 0.0294(4) -0.0047(4) -0.0035(3) -0.0128(3)
O4 0.0218(4) 0.0338(5) 0.0378(5) -0.0084(4) -0.0056(3) -0.0121(4)
O5 0.0252(5) 0.0484(6) 0.0535(6) -0.0024(4) -0.0019(4) -0.0290(5)
O6 0.0231(4) 0.0317(5) 0.0363(4) -0.0090(4) -0.0098(3) -0.0081(4)
C1 0.0223(6) 0.0238(6) 0.0259(5) -0.0102(5) -0.0035(4) -0.0008(4)
C2 0.0260(6) 0.0221(6) 0.0258(5) -0.0101(5) -0.0035(4) -0.0048(4)
C3 0.0220(6) 0.0220(6) 0.0275(5) -0.0071(5) -0.0004(4) -0.0054(4)
C4 0.0210(5) 0.0259(6) 0.0246(5) -0.0093(5) -0.0034(4) -0.0027(4)
C5 0.0227(6) 0.0343(6) 0.0265(5) -0.0085(5) -0.0014(5) -0.0099(5)
C6 0.0199(5) 0.0311(6) 0.0276(6) -0.0072(5) 0.0001(4) -0.0060(5)
C7 0.0240(6) 0.0256(6) 0.0292(6) -0.0122(5) -0.0034(5) -0.0003(5)
C8 0.0181(5) 0.0258(6) 0.0293(6) -0.0044(5) -0.0017(4) -0.0074(5)
C9 0.0211(6) 0.0319(6) 0.0283(6) -0.0060(5) -0.0024(5) -0.0077(5)
C10 0.0195(5) 0.0266(6) 0.0266(5) -0.0070(5) -0.0028(4) -0.0046(4)
C11 0.0229(6) 0.0305(6) 0.0284(6) -0.0094(5) -0.0059(5) -0.0022(5)
C12 0.0217(6) 0.0433(8) 0.0390(7) -0.0087(6) -0.0051(5) 0.0005(6)
C13 0.0281(7) 0.0636(10) 0.0574(9) -0.0169(7) -0.0188(7) 0.0078(8)
C14 0.0228(6) 0.0246(6) 0.0205(5) -0.0097(5) 0.0001(4) -0.0028(4)
C15 0.0262(6) 0.0240(6) 0.0208(5) -0.0112(5) -0.0010(4) -0.0051(4)
C16 0.0249(6) 0.0226(6) 0.0248(5) -0.0079(5) -0.0020(4) -0.0049(4)
C17 0.0238(6) 0.0244(6) 0.0264(5) -0.0102(5) -0.0047(4) -0.0011(4)
C18 0.0308(6) 0.0284(6) 0.0268(5) -0.0134(5) -0.0044(5) -0.0083(5)
C19 0.0267(6) 0.0263(6) 0.0271(6) -0.0085(5) 0.0007(5) -0.0096(5)
C20 0.0231(6) 0.0296(6) 0.0234(5) -0.0094(5) 0.0018(4) -0.0057(5)
C21 0.0283(6) 0.0324(7) 0.0361(6) -0.0137(6) -0.0093(5) -0.0059(5)
C22 0.0275(6) 0.0302(6) 0.0322(6) -0.0128(5) -0.0059(5) -0.0024(5)
C23 0.0242(6) 0.0305(6) 0.0341(6) -0.0109(5) -0.0053(5) -0.0054(5)
C24 0.0252(6) 0.0260(6) 0.0282(6) -0.0098(5) -0.0031(5) -0.0033(5)
C25 0.0281(6) 0.0322(7) 0.0407(7) -0.0090(5) -0.0082(5) -0.0097(5)
C26 0.0277(7) 0.0405(8) 0.0541(8) -0.0082(6) -0.0128(6) -0.0043(6)
N1A 0.0143(16) 0.0247(19) 0.029(2) -0.0100(10) -0.0083(6) 0.0066(6)
C27A 0.0216(16) 0.0215(15) 0.042(2) -0.0101(11) -0.0085(12) 0.0001(10)
C28A 0.0240(12) 0.0241(11) 0.0294(12) -0.0065(8) -0.0043(9) -0.0056(10)
C29A 0.0201(10) 0.0213(10) 0.0239(11) -0.0073(8) -0.0024(9) -0.0038(9)
C30A 0.0278(15) 0.0324(13) 0.0263(11) -0.0109(13) -0.0036(11) -0.0048(10)
C31A 0.0236(17) 0.0367(18) 0.0347(15) -0.0079(16) 0.0031(15) 0.0004(11)
N2A 0.0147(16) 0.0246(19) 0.0227(18) -0.0086(9) -0.0066(6) -0.0006(6)
C32A 0.0242(17) 0.0328(15) 0.0273(15) -0.0130(13) -0.0041(11) -0.0046(9)
C33A 0.0233(13) 0.0275(12) 0.0253(12) -0.0085(9) -0.0014(9) -0.0070(10)
C34A 0.0201(11) 0.0227(11) 0.0220(11) -0.0084(9) 0.0014(9) -0.0036(10)
C35A 0.0245(16) 0.0275(15) 0.0307(13) -0.0107(14) -0.0042(11) -0.0093(11)
C36A 0.026(2) 0.033(2) 0.0403(18) -0.0095(18) 0.0041(15) -0.0109(14)
C37A 0.0157(9) 0.0250(9) 0.0315(10) -0.0057(7) -0.0020(7) -0.0027(7)
C38A 0.0200(10) 0.0263(10) 0.0272(9) -0.0077(7) -0.0002(7) -0.0032(7)

loop_
_atom_type_symbol
_atom_type_description
_atom_type_scat_dispersion_real
_atom_type_scat_dispersion_imag
_atom_type_scat_source
C C 0.0033 0.0016 'International Tables Vol C Tables 4.2.6.8 and 6.1.1.4'
H H 0.0000 0.0000 'International Tables Vol C Tables 4.2.6.8 and 6.1.1.4'
O O 0.0106 0.0060 'International Tables Vol C Tables 4.2.6.8 and 6.1.1.4'
N N 0.0061 0.0033 'International Tables Vol C Tables 4.2.6.8 and 6.1.1.4'

loop_
_geom_angle_atom_site_label_1
_geom_angle_atom_site_label_2
_geom_angle_atom_site_label_3
_geom_angle
C7 O1 H1 112.0(12)
C4 O3 C8 118.44(9)
C20 O4 H4 112.4(12)
C17 O6 C21 118.60(10)
C2 C1 C6 118.87(11)
C2 C1 C7 119.36(11)
C6 C1 C7 121.77(11)
C3 C2 C1 121.32(11)
C3 C2 H2 119.3
C1 C2 H2 119.3
C4 C3 C2 118.90(11)
C4 C3 H3 120.5
C2 C3 H3 120.5
O3 C4 C3 124.47(11)
O3 C4 C5 115.04(11)
C3 C4 C5 120.49(11)
C6 C5 C4 119.77(11)
C6 C5 H5 120.1
C4 C5 H5 120.1
C5 C6 C1 120.64(11)
C5 C6 H6 119.7
C1 C6 H6 119.7
O2 C7 O1 123.31(11)
O2 C7 C1 123.23(12)
O1 C7 C1 113.45(11)
O3 C8 C9 106.79(10)
O3 C8 H8A 110.4
C9 C8 H8A 110.4
O3 C8 H8B 110.4
C9 C8 H8B 110.4
H8A C8 H8B 108.6
C8 C9 C10 113.37(10)
C8 C9 H9A 108.9
C10 C9 H9A 108.9
C8 C9 H9B 108.9
C10 C9 H9B 108.9
H9A C9 H9B 107.7
C9 C10 C11 112.37(10)
C9 C10 H10A 109.1
C11 C10 H10A 109.1
C9 C10 H10B 109.1
C11 C10 H10B 109.1
H10A C10 H10B 107.9
C12 C11 C10 113.19(11)
C12 C11 H11A 108.9
C10 C11 H11A 108.9
C12 C11 H11B 108.9
C10 C11 H11B 108.9
H11A C11 H11B 107.8
C11 C12 C13 113.36(13)
C11 C12 H12A 108.9
C13 C12 H12A 108.9
C11 C12 H12B 108.9
C13 C12 H12B 108.9
H12A C12 H12B 107.7
C12 C13 H13A 109.5
C12 C13 H13B 109.5
H13A C13 H13B 109.5
C12 C13 H13C 109.5
H13A C13 H13C 109.5
H13B C13 H13C 109.5
C19 C14 C15 118.54(11)
C19 C14 C20 120.46(11)
C15 C14 C20 120.99(11)
C16 C15 C14 121.05(11)
C16 C15 H15 119.5
C14 C15 H15 119.5
C15 C16 C17 119.71(11)
C15 C16 H16 120.1
C17 C16 H16 120.1
O6 C17 C18 124.65(11)
O6 C17 C16 114.96(11)
C18 C17 C16 120.38(11)
C17 C18 C19 119.06(11)
C17 C18 H18 120.5
C19 C18 H18 120.5
C14 C19 C18 121.24(11)
C14 C19 H19 119.4
C18 C19 H19 119.4
O5 C20 O4 123.15(11)
O5 C20 C14 123.36(11)
O4 C20 C14 113.49(10)
O6 C21 C22 106.50(11)
O6 C21 H21A 110.4
C22 C21 H21A 110.4
O6 C21 H21B 110.4
C22 C21 H21B 110.4
H21A C21 H21B 108.6
C21 C22 C23 113.34(11)
C21 C22 H22A 108.9
C23 C22 H22A 108.9
C21 C22 H22B 108.9
C23 C22 H22B 108.9
H22A C22 H22B 107.7
C22 C23 C24 112.77(11)
C22 C23 H23A 109.0
C24 C23 H23A 109.0
C22 C23 H23B 109.0
C24 C23 H23B 109.0
H23A C23 H23B 107.8
C25 C24 C23 113.04(11)
C25 C24 H24A 109.0
C23 C24 H24A 109.0
C25 C24 H24B 109.0
C23 C24 H24B 109.0
H24A C24 H24B 107.8
C24 C25 C26 113.35(12)
C24 C25 H25A 108.9
C26 C25 H25A 108.9
C24 C25 H25B 108.9
C26 C25 H25B 108.9
H25A C25 H25B 107.7
C25 C26 H26A 109.5
C25 C26 H26B 109.5
H26A C26 H26B 109.5
C25 C26 H26C 109.5
H26A C26 H26C 109.5
H26B C26 H26C 109.5
C31A N1A C27A 115.7(4)
N1A C27A C28A 125.5(5)
N1A C27A H27A 117.2
C28A C27A H27A 117.2
C27A C28A C29A 118.6(3)
C27A C28A H28A 120.7
C29A C28A H28A 120.7
C28A C29A C30A 117.20(19)
C28A C29A C37A 118.8(2)
C30A C29A C37A 124.0(2)
C31A C30A C29A 118.6(3)
C31A C30A H30A 120.7
C29A C30A H30A 120.7
N1A C31A C30A 124.2(4)
N1A C31A H31A 117.9
C30A C31A H31A 117.9
C32A N2A C36A 117.6(5)
C32A N2A H4 120.6(9)
C36A N2A H4 121.7(9)
N2A C32A C33A 123.5(4)
N2A C32A H32A 118.2
C33A C32A H32A 118.2
C32A C33A C34A 119.4(3)
C32A C33A H33A 120.3
C34A C33A H33A 120.3
C33A C34A C35A 116.8(2)
C33A C34A C38A 120.3(2)
C35A C34A C38A 122.9(3)
C36A C35A C34A 118.6(3)
C36A C35A H35A 120.7
C34A C35A H35A 120.7
N2A C36A C35A 123.9(5)
N2A C36A H36A 118.0
C35A C36A H36A 118.0
C38A C37A C29A 127.8(2)
C38A C37A H37A 116.1
C29A C37A H37A 116.1
C37A C38A C34A 125.7(2)
C37A C38A H38A 117.1
C34A C38A H38A 117.1
C31B N1B C27B 117.7(10)
N1B C27B C28B 119.9(10)
N1B C27B H27B 120.0
C28B C27B H27B 120.0
C29B C28B C27B 122.4(6)
C29B C28B H28B 118.8
C27B C28B H28B 118.8
C28B C29B C30B 117.0(4)
C28B C29B C37B 123.8(5)
C30B C29B C37B 119.2(5)
C31B C30B C29B 119.9(5)
C31B C30B H30B 120.1
C29B C30B H30B 120.1
C30B C31B N1B 123.1(8)
C30B C31B H31B 118.5
N1B C31B H31B 118.5
C36B N2B C32B 116.8(10)
C33B C32B N2B 121.6(8)
C33B C32B H32B 119.2
N2B C32B H32B 119.2
C32B C33B C34B 119.8(6)
C32B C33B H33B 120.1
C34B C33B H33B 120.1
C35B C34B C33B 117.5(5)
C35B C34B C38B 118.5(5)
C33B C34B C38B 123.9(5)
C36B C35B C34B 121.4(7)
C36B C35B H35B 119.3
C34B C35B H35B 119.3
C35B C36B N2B 122.6(10)
C35B C36B H36B 118.7
N2B C36B H36B 118.7
C38B C37B C29B 125.2(4)
C38B C37B H37B 117.4
C29B C37B H37B 117.4
C37B C38B C34B 128.2(4)
C37B C38B H38B 115.9
C34B C38B H38B 115.9

loop_
_geom_bond_atom_site_label_1
_geom_bond_atom_site_label_2
_geom_bond_distance
O1 C7 1.3231(16)
O1 H1 0.99(2)
O2 C7 1.2172(15)
O3 C4 1.3660(14)
O3 C8 1.4336(14)
O4 C20 1.3173(15)
O4 H4 1.09(2)
O5 C20 1.2155(15)
O6 C17 1.3673(14)
O6 C21 1.4342(15)
C1 C2 1.3899(17)
C1 C6 1.3929(17)
C1 C7 1.4884(16)
C2 C3 1.3893(16)
C2 H2 0.9500
C3 C4 1.3893(17)
C3 H3 0.9500
C4 C5 1.3939(17)
C5 C6 1.3815(17)
C5 H5 0.9500
C6 H6 0.9500
C8 C9 1.5079(16)
C8 H8A 0.9900
C8 H8B 0.9900
C9 C10 1.5198(16)
C9 H9A 0.9900
C9 H9B 0.9900
C10 C11 1.5250(16)
C10 H10A 0.9900
C10 H10B 0.9900
C11 C12 1.5161(18)
C11 H11A 0.9900
C11 H11B 0.9900
C12 C13 1.517(2)
C12 H12A 0.9900
C12 H12B 0.9900
C13 H13A 0.9800
C13 H13B 0.9800
C13 H13C 0.9800
C14 C19 1.3897(16)
C14 C15 1.3956(17)
C14 C20 1.4857(16)
C15 C16 1.3786(16)
C15 H15 0.9500
C16 C17 1.3918(16)
C16 H16 0.9500
C17 C18 1.3908(18)
C18 C19 1.3920(17)
C18 H18 0.9500
C19 H19 0.9500
C21 C22 1.5119(18)
C21 H21A 0.9900
C21 H21B 0.9900
C22 C23 1.5181(17)
C22 H22A 0.9900
C22 H22B 0.9900
C23 C24 1.5249(17)
C23 H23A 0.9900
C23 H23B 0.9900
C24 C25 1.5152(17)
C24 H24A 0.9900
C24 H24B 0.9900
C25 C26 1.5236(18)
C25 H25A 0.9900
C25 H25B 0.9900
C26 H26A 0.9800
C26 H26B 0.9800
C26 H26C 0.9800
N1A C31A 1.319(5)
N1A C27A 1.326(5)
C27A C28A 1.367(5)
C27A H27A 0.9500
C28A C29A 1.385(3)
C28A H28A 0.9500
C29A C30A 1.395(4)
C29A C37A 1.467(3)
C30A C31A 1.391(4)
C30A H30A 0.9500
C31A H31A 0.9500
N2A C32A 1.317(5)
N2A C36A 1.324(6)
C32A C33A 1.381(5)
C32A H32A 0.9500
C33A C34A 1.392(4)
C33A H33A 0.9500
C34A C35A 1.404(4)
C34A C38A 1.468(3)
C35A C36A 1.381(6)
C35A H35A 0.9500
C36A H36A 0.9500
C37A C38A 1.324(3)
C37A H37A 0.9500
C38A H38A 0.9500
N1B C31B 1.367(11)
N1B C27B 1.367(12)
C27B C28B 1.379(10)
C27B H27B 0.9500
C28B C29B 1.373(6)
C28B H28B 0.9500
C29B C30B 1.393(6)
C29B C37B 1.458(6)
C30B C31B 1.358(8)
C30B H30B 0.9500
C31B H31B 0.9500
N2B C36B 1.355(12)
N2B C32B 1.381(12)
C32B C33B 1.374(8)
C32B H32B 0.9500
C33B C34B 1.389(6)
C33B H33B 0.9500
C34B C35B 1.372(6)
C34B C38B 1.467(7)
C35B C36B 1.342(10)
C35B H35B 0.9500
C36B H36B 0.9500
C37B C38B 1.331(6)
C37B H37B 0.9500
C38B H38B 0.9500

loop_
_geom_hbond_atom_site_label_D
_geom_hbond_atom_site_label_H
_geom_hbond_atom_site_label_A
_geom_hbond_site_symmetry_A
_geom_hbond_distance_DH
_geom_hbond_distance_HA
_geom_hbond_distance_DA
_geom_hbond_angle_DHA
_geom_hbond_publ_flag
O1 H1 N1A . 0.99(2) 1.65(2) 2.635(5) 176.5(15) yes
O1 H1 N1B . 0.99(2) 1.63(2) 2.616(14) 176.3(19) yes
O4 H4 N2A . 1.08(3) 1.51(3) 2.584(6) 172.8(18) yes
O4 H4 N2B . 1.08(3) 1.54(3) 2.618(15) 172.5(18) yes
C12 H12A Cg1 1_655 0.99 2.99 3.720(2) 132 yes
C24 H24A Cg2 1_455 0.99 2.93 3.838(2) 154 yes

loop_
_geom_torsion_atom_site_label_1
_geom_torsion_atom_site_label_2
_geom_torsion_atom_site_label_3
_geom_torsion_atom_site_label_4
_geom_torsion
C6 C1 C2 C3 0.13(16)
C7 C1 C2 C3 -179.81(9)
C1 C2 C3 C4 0.25(16)
C8 O3 C4 C3 -3.85(15)
C8 O3 C4 C5 176.62(10)
C2 C3 C4 O3 -179.65(9)
C2 C3 C4 C5 -0.14(16)
O3 C4 C5 C6 179.21(10)
C3 C4 C5 C6 -0.35(17)
C4 C5 C6 C1 0.74(17)
C2 C1 C6 C5 -0.63(16)
C7 C1 C6 C5 179.31(10)
C2 C1 C7 O2 8.78(16)
C6 C1 C7 O2 -171.16(10)
C2 C1 C7 O1 -171.90(9)
C6 C1 C7 O1 8.17(15)
C4 O3 C8 C9 -175.16(9)
O3 C8 C9 C10 178.95(9)
C8 C9 C10 C11 179.73(9)
C9 C10 C11 C12 -177.26(10)
C10 C11 C12 C13 176.62(10)
C19 C14 C15 C16 0.84(15)
C20 C14 C15 C16 -177.99(9)
C14 C15 C16 C17 -1.61(15)
C21 O6 C17 C18 -3.71(15)
C21 O6 C17 C16 176.94(9)
C15 C16 C17 O6 -179.76(9)
C15 C16 C17 C18 0.86(15)
O6 C17 C18 C19 -178.68(10)
C16 C17 C18 C19 0.64(16)
C15 C14 C19 C18 0.70(15)
C20 C14 C19 C18 179.53(10)
C17 C18 C19 C14 -1.43(16)
C19 C14 C20 O5 -2.65(16)
C15 C14 C20 O5 176.15(11)
C19 C14 C20 O4 177.81(9)
C15 C14 C20 O4 -3.39(14)
C17 O6 C21 C22 -179.01(9)
O6 C21 C22 C23 175.75(9)
C21 C22 C23 C24 178.72(9)
C22 C23 C24 C25 176.43(9)
C23 C24 C25 C26 175.91(10)
C31A N1A C27A C28A 0.6(9)
N1A C27A C28A C29A -0.5(7)
C27A C28A C29A C30A 0.0(4)
C27A C28A C29A C37A 179.2(3)
C28A C29A C30A C31A 0.3(4)
C37A C29A C30A C31A -178.9(3)
C27A N1A C31A C30A -0.2(9)
C29A C30A C31A N1A -0.2(7)
C36A N2A C32A C33A -3.3(10)
N2A C32A C33A C34A 2.1(7)
C32A C33A C34A C35A 0.4(4)
C32A C33A C34A C38A -178.8(3)
C33A C34A C35A C36A -1.5(5)
C38A C34A C35A C36A 177.7(4)
C32A N2A C36A C35A 2.1(11)
C34A C35A C36A N2A 0.3(10)
C28A C29A C37A C38A -175.75(18)
C30A C29A C37A C38A 3.4(3)
C29A C37A C38A C34A -179.43(16)
C33A C34A C38A C37A -176.93(18)
C35A C34A C38A C37A 4.0(3)
C31B N1B C27B C28B -3(2)
N1B C27B C28B C29B 3.9(17)
C27B C28B C29B C30B -2.1(10)
C27B C28B C29B C37B 177.1(8)
C28B C29B C30B C31B 0.1(9)
C37B C29B C30B C31B -179.2(6)
C29B C30B C31B N1B 0.3(14)
C27B N1B C31B C30B 1(2)
C36B N2B C32B C33B 5(2)
N2B C32B C33B C34B -3.4(14)
C32B C33B C34B C35B 0.5(8)
C32B C33B C34B C38B -178.1(5)
C33B C34B C35B C36B 0.4(10)
C38B C34B C35B C36B 179.0(7)
C34B C35B C36B N2B 1.7(17)
C32B N2B C36B C35B -5(2)
C28B C29B C37B C38B -3.2(6)
C30B C29B C37B C38B 175.9(4)
C29B C37B C38B C34B 179.3(3)
C35B C34B C38B C37B -168.6(4)
C33B C34B C38B C37B 10.0(7)

_cod_database_fobs_code 2241940
